data_4111504
loop_
_publ_author_name
'Easwaran Arunkumar'
'Christopher C. Forbes'
'Bruce C. Noll'
'Bradley D. Smith'

_publ_contact_author_address
;Department of Chemistry and Biochemistry
University of Notre Dame
Notre Dame, IN 46556
USA
;
_publ_contact_author_email Bradley.D.Smith.115@nd.edu
_publ_contact_author_fax 01(574)6316652
_publ_contact_author_name 'Professor Bradley D. Smith'
_publ_contact_author_phone 01(574)6318632
_publ_section_title
;
 Squaraine-Derived Rotaxanes: Sterically Protected Fluorescent Near-IR
 Dyes
;
_journal_name_full 'Journal of the American Chemical Society'
_journal_page_first 3288
_journal_page_last 3289
_journal_paper_doi 10.1021/ja042404n
_journal_volume 127
_journal_year 2005
_chemical_compound_source synthesized
_chemical_formula_moiety 'C44 H36 N2 O2, C32 H28 N4 O4, 4(C H Cl3)'
_chemical_formula_sum 'C80 H68 Cl12 N6 O6'
_chemical_formula_weight 1634.80
_space_group_IT_number 9
_symmetry_cell_setting monoclinic
_symmetry_Int_Tables_number 9
_symmetry_space_group_name_Hall 'C -2yc'
_symmetry_space_group_name_H-M 'C 1 c 1'
_atom_sites_solution_hydrogens geom
_atom_sites_solution_primary direct
_atom_sites_solution_secondary difmap
_audit_creation_method SHELXL-97
_cell_angle_alpha 90.00
_cell_angle_beta 96.636(2)
_cell_angle_gamma 90.00
_cell_formula_units_Z 4
_cell_length_a 27.9984(9)
_cell_length_b 9.7494(3)
_cell_length_c 28.6619(9)
_cell_measurement_reflns_used 6777
_cell_measurement_temperature 100(2)
_cell_measurement_theta_max 33.0708
_cell_measurement_theta_min 2.353
_cell_volume 7771.4(4)
_computing_cell_refinement 'APEX2/SAINT (Bruker, 2004)'
_computing_data_collection 'APEX2 (Bruker, 2004)'
_computing_data_reduction 'SAINT/XPREP (Bruker, 2004; Sheldrick, 2003)'
_computing_molecular_graphics 'XP (Sheldrick, 1998)'
_computing_publication_material 'XCIF (Sheldrick, 2001)'
_computing_structure_refinement 'SHELXL-97 (Sheldrick, 1997)'
_computing_structure_solution 'SHELXS-97 (Sheldrick, 1990)'
_diffrn_ambient_temperature 100(2)
_diffrn_detector_area_resol_mean 8.33
_diffrn_measured_fraction_theta_full 0.998
_diffrn_measured_fraction_theta_max 0.998
_diffrn_measurement_device_type 'Bruker SMART APEX CCD diffractometer'
_diffrn_measurement_method '\f and \w scans'
_diffrn_radiation_monochromator graphite
_diffrn_radiation_probe x-ray
_diffrn_radiation_type MoK\a
_diffrn_radiation_wavelength 0.71073
_diffrn_reflns_av_R_equivalents 0.0292
_diffrn_reflns_av_sigmaI/netI 0.0342
_diffrn_reflns_limit_h_max 33
_diffrn_reflns_limit_h_min -33
_diffrn_reflns_limit_k_max 8
_diffrn_reflns_limit_k_min -11
_diffrn_reflns_limit_l_max 34
_diffrn_reflns_limit_l_min -34
_diffrn_reflns_number 32934
_diffrn_reflns_theta_full 25.00
_diffrn_reflns_theta_max 25.00
_diffrn_reflns_theta_min 1.46
_diffrn_source 'fine-focus sealed tube'
_diffrn_source_type 'Siemens KFFMO2K-90'
_exptl_absorpt_coefficient_mu 0.484
_exptl_absorpt_correction_T_max 0.9093
_exptl_absorpt_correction_T_min 0.8224
_exptl_absorpt_correction_type multi-scan
_exptl_absorpt_process_details 'Blessing, R. H. (1995) Acta Cryst. A51, 33-38.'
_exptl_crystal_colour 'clear light blue'
_exptl_crystal_density_diffrn 1.397
_exptl_crystal_description block
_exptl_crystal_F_000 3368
_exptl_crystal_size_max 0.42
_exptl_crystal_size_mid 0.33
_exptl_crystal_size_min 0.20
_refine_diff_density_max 1.432
_refine_diff_density_min -0.469
_refine_diff_density_rms 0.087
_refine_ls_abs_structure_details 'Flack H D (1983), Acta Cryst. A39, 876-881'
_refine_ls_abs_structure_Flack 0.43(10)
_refine_ls_extinction_method none
_refine_ls_goodness_of_fit_ref 1.056
_refine_ls_hydrogen_treatment constr
_refine_ls_matrix_type full
_refine_ls_number_parameters 989
_refine_ls_number_reflns 13490
_refine_ls_number_restraints 12
_refine_ls_restrained_S_all 1.059
_refine_ls_R_factor_all 0.0909
_refine_ls_R_factor_gt 0.0651
_refine_ls_shift/su_max 0.007
_refine_ls_shift/su_mean 0.001
_refine_ls_structure_factor_coef Fsqd
_refine_ls_weighting_details 'calc w=1/[\s^2^(Fo^2^)+(0.0690P)^2^+54.3570P] where P=(Fo^2^+2Fc^2^)/3'
_refine_ls_weighting_scheme calc
_refine_ls_wR_factor_gt 0.1589
_refine_ls_wR_factor_ref 0.1894
_reflns_number_gt 10631
_reflns_number_total 13490
_reflns_threshold_expression >2sigma(I)
_cod_data_source_file ja042404nsi20041217_114805.cif
_cod_data_source_block bcn142_0m
_cod_original_sg_symbol_H-M 'C c'
_cod_database_code 4111504

loop_
_symmetry_equiv_pos_as_xyz
'x, y, z'
'x, -y, z+1/2'
'x+1/2, y+1/2, z'
'x+1/2, -y+1/2, z+1/2'

loop_
_atom_site_label
_atom_site_type_symbol
_atom_site_fract_x
_atom_site_fract_y
_atom_site_fract_z
_atom_site_U_iso_or_equiv
_atom_site_adp_type
_atom_site_occupancy
_atom_site_symmetry_multiplicity
_atom_site_calc_flag
_atom_site_refinement_flags
_atom_site_disorder_assembly
_atom_site_disorder_group
N1 N 0.0772(2) 0.6017(6) 0.2882(3) 0.0264(14) Uani 1 1 d . . .
N2 N 0.4270(3) 0.5890(6) 0.6409(3) 0.0324(16) Uani 1 1 d . . .
O1 O 0.2515(3) 0.3893(3) 0.4649(3) 0.0328(7) Uani 1 1 d . . .
O2 O 0.2518(3) 0.8552(3) 0.4645(3) 0.0358(7) Uani 1 1 d . . .
C1 C 0.0546(3) 0.4684(8) 0.2745(3) 0.0268(16) Uani 1 1 d . . .
H1A H 0.0218 0.4852 0.2587 0.032 Uiso 1 1 calc R . .
H1B H 0.0515 0.4147 0.3033 0.032 Uiso 1 1 calc R . .
C2 C 0.0824(3) 0.3834(7) 0.2422(3) 0.0299(18) Uani 1 1 d . . .
C3 C 0.1198(3) 0.4320(8) 0.2211(4) 0.044(2) Uani 1 1 d . . .
H3 H 0.1313 0.5221 0.2283 0.052 Uiso 1 1 calc R . .
C4 C 0.1418(4) 0.3537(9) 0.1892(4) 0.048(2) Uani 1 1 d . . .
H4 H 0.1675 0.3909 0.1744 0.057 Uiso 1 1 calc R . .
C5 C 0.1265(3) 0.2247(10) 0.1793(3) 0.043(2) Uani 1 1 d . . .
H5 H 0.1415 0.1711 0.1575 0.052 Uiso 1 1 calc R . .
C6 C 0.0895(4) 0.1705(8) 0.2006(4) 0.041(2) Uani 1 1 d . . .
H6 H 0.0791 0.0791 0.1939 0.050 Uiso 1 1 calc R . .
C7 C 0.0668(3) 0.2513(8) 0.2326(3) 0.0354(19) Uani 1 1 d . . .
H7 H 0.0409 0.2146 0.2474 0.043 Uiso 1 1 calc R . .
C8 C 0.0579(3) 0.7209(8) 0.2638(3) 0.0289(17) Uani 1 1 d . . .
H8A H 0.0424 0.6928 0.2324 0.035 Uiso 1 1 calc R . .
H8B H 0.0848 0.7834 0.2589 0.035 Uiso 1 1 calc R . .
C9 C 0.0212(3) 0.7998(7) 0.2889(3) 0.0264(16) Uani 1 1 d . . .
C10 C 0.0125(3) 0.9357(8) 0.2772(3) 0.0354(19) Uani 1 1 d . . .
H10 H 0.0303 0.9789 0.2550 0.042 Uiso 1 1 calc R . .
C11 C -0.0213(3) 1.0084(9) 0.2972(3) 0.042(2) Uani 1 1 d . . .
H11 H -0.0278 1.1007 0.2879 0.050 Uiso 1 1 calc R . .
C12 C -0.0462(4) 0.9496(10) 0.3311(4) 0.051(3) Uani 1 1 d . . .
H12 H -0.0692 1.0017 0.3455 0.061 Uiso 1 1 calc R . .
C13 C -0.0375(4) 0.8155(11) 0.3436(4) 0.055(3) Uani 1 1 d . . .
H13 H -0.0545 0.7742 0.3668 0.066 Uiso 1 1 calc R . .
C14 C -0.0038(3) 0.7399(10) 0.3224(3) 0.043(2) Uani 1 1 d . . .
H14 H 0.0020 0.6467 0.3309 0.052 Uiso 1 1 calc R . .
C15 C 0.1121(3) 0.6061(7) 0.3244(3) 0.0294(18) Uani 1 1 d . . .
C16 C 0.1337(3) 0.4825(7) 0.3452(3) 0.0327(19) Uani 1 1 d . . .
H16 H 0.1230 0.3954 0.3333 0.039 Uiso 1 1 calc R . .
C17 C 0.1699(3) 0.4908(8) 0.3823(4) 0.042(2) Uani 1 1 d . . .
H17 H 0.1841 0.4088 0.3954 0.051 Uiso 1 1 calc R . .
C18 C 0.1861(3) 0.6181(7) 0.4011(3) 0.029(2) Uani 1 1 d . . .
C19 C 0.1640(3) 0.7370(9) 0.3817(3) 0.0363(19) Uani 1 1 d . . .
H19 H 0.1732 0.8230 0.3956 0.044 Uiso 1 1 calc R . .
C20 C 0.1296(3) 0.7345(7) 0.3438(3) 0.0340(19) Uani 1 1 d . . .
H20 H 0.1173 0.8181 0.3303 0.041 Uiso 1 1 calc R . .
C21 C 0.2228(3) 0.6235(7) 0.4384(3) 0.0293(19) Uani 1 1 d . . .
C22 C 0.2518(4) 0.5171(5) 0.4649(4) 0.0308(10) Uani 1 1 d . . .
C23 C 0.2791(3) 0.6207(7) 0.4927(4) 0.034(2) Uani 1 1 d . . .
C24 C 0.2506(4) 0.7285(5) 0.4658(4) 0.0334(11) Uani 1 1 d . . .
C25 C 0.3174(3) 0.6181(7) 0.5288(4) 0.034(2) Uani 1 1 d . . .
C26 C 0.3346(3) 0.4910(7) 0.5479(3) 0.0322(19) Uani 1 1 d . . .
H26 H 0.3214 0.4086 0.5343 0.039 Uiso 1 1 calc R . .
C27 C 0.3687(3) 0.4827(8) 0.5844(3) 0.037(2) Uani 1 1 d . . .
H27 H 0.3785 0.3955 0.5968 0.045 Uiso 1 1 calc R . .
C28 C 0.3902(3) 0.6007(8) 0.6043(3) 0.0284(18) Uani 1 1 d . . .
C29 C 0.3748(3) 0.7294(7) 0.5861(3) 0.0300(17) Uani 1 1 d . . .
H29 H 0.3901 0.8104 0.5989 0.036 Uiso 1 1 calc R . .
C30 C 0.3381(3) 0.7394(8) 0.5502(3) 0.0335(19) Uani 1 1 d . . .
H30 H 0.3265 0.8269 0.5396 0.040 Uiso 1 1 calc R . .
C31 C 0.4492(3) 0.4589(8) 0.6551(3) 0.0321(18) Uani 1 1 d . . .
H31A H 0.4822 0.4769 0.6704 0.039 Uiso 1 1 calc R . .
H31B H 0.4521 0.4036 0.6266 0.039 Uiso 1 1 calc R . .
C32 C 0.4228(3) 0.3753(7) 0.6882(3) 0.0278(18) Uani 1 1 d . . .
C33 C 0.4369(3) 0.2391(8) 0.6974(3) 0.0314(17) Uani 1 1 d . . .
H33 H 0.4625 0.2023 0.6823 0.038 Uiso 1 1 calc R . .
C34 C 0.4148(4) 0.1570(8) 0.7276(3) 0.041(2) Uani 1 1 d . . .
H34 H 0.4247 0.0645 0.7328 0.049 Uiso 1 1 calc R . .
C35 C 0.3782(3) 0.2111(8) 0.7501(3) 0.040(2) Uani 1 1 d . . .
H35 H 0.3633 0.1563 0.7717 0.048 Uiso 1 1 calc R . .
C36 C 0.3628(3) 0.3471(9) 0.7414(4) 0.047(3) Uani 1 1 d . . .
H36 H 0.3371 0.3834 0.7565 0.057 Uiso 1 1 calc R . .
C37 C 0.3854(3) 0.4278(9) 0.7106(3) 0.041(2) Uani 1 1 d . . .
H37 H 0.3751 0.5197 0.7047 0.049 Uiso 1 1 calc R . .
C38 C 0.4455(3) 0.7163(7) 0.6652(3) 0.0264(16) Uani 1 1 d . . .
H38A H 0.4598 0.6923 0.6974 0.032 Uiso 1 1 calc R . .
H38B H 0.4181 0.7789 0.6680 0.032 Uiso 1 1 calc R . .
C39 C 0.4826(3) 0.7912(8) 0.6408(3) 0.0246(16) Uani 1 1 d . . .
C40 C 0.4932(3) 0.9265(8) 0.6531(3) 0.0320(18) Uani 1 1 d . . .
H40 H 0.4776 0.9684 0.6771 0.038 Uiso 1 1 calc R . .
C41 C 0.5266(3) 1.0027(9) 0.6308(3) 0.039(2) Uani 1 1 d . . .
H41 H 0.5327 1.0962 0.6387 0.046 Uiso 1 1 calc R . .
C42 C 0.5501(3) 0.9396(10) 0.5974(3) 0.041(2) Uani 1 1 d . . .
H42 H 0.5725 0.9898 0.5817 0.049 Uiso 1 1 calc R . .
C43 C 0.5412(4) 0.8012(11) 0.5865(4) 0.052(3) Uani 1 1 d . . .
H43 H 0.5590 0.7565 0.5646 0.063 Uiso 1 1 calc R . .
C44 C 0.5068(3) 0.7291(10) 0.6073(3) 0.042(2) Uani 1 1 d . . .
H44 H 0.4997 0.6368 0.5984 0.050 Uiso 1 1 calc R . .
N3 N 0.1679(2) 0.9691(6) 0.51141(19) 0.0425(13) Uani 1 1 d . . .
H3A H 0.1932 0.9510 0.4969 0.051 Uiso 1 1 calc R A 1
N4 N 0.23616(19) 0.2614(6) 0.54805(19) 0.0369(12) Uani 1 1 d . C .
H4A H 0.2462 0.2939 0.5223 0.044 Uiso 1 1 calc R . .
N5 N 0.3345(2) 0.2705(7) 0.42022(19) 0.0463(14) Uani 1 1 d . C .
H5A H 0.3134 0.2980 0.4388 0.056 Uiso 1 1 calc R . .
N6 N 0.26489(19) 0.9806(6) 0.3795(2) 0.0403(13) Uani 1 1 d D . .
H6A H 0.2523 0.9400 0.4027 0.048 Uiso 1 1 calc R B 1
O3 O 0.0999(3) 1.1121(8) 0.5080(3) 0.0530(19) Uani 1 1 d . . .
O4 O 0.2579(2) 0.1213(6) 0.6109(2) 0.0364(14) Uani 1 1 d . C .
O5 O 0.4025(3) 0.1209(8) 0.4211(3) 0.058(2) Uani 1 1 d . C .
O6 O 0.2451(3) 1.1272(6) 0.3175(2) 0.0375(15) Uani 1 1 d . . .
C45 C 0.1344(2) 1.0520(6) 0.4902(2) 0.0365(14) Uani 1 1 d . C .
C46 C 0.1652(3) 0.9052(10) 0.5581(3) 0.021(3) Uani 0.64(2) 1 d P C 1
H46A H 0.1322 0.9152 0.5667 0.025 Uiso 0.64(2) 1 calc PR C 1
H46B H 0.1873 0.9541 0.5819 0.025 Uiso 0.64(2) 1 calc PR C 1
C46' C 0.1965(6) 0.9261(14) 0.5678(5) 0.008(4) Uiso 0.36(2) 1 d P C 2
H46C H 0.2318 0.9392 0.5712 0.010 Uiso 0.36(2) 1 calc PR C 2
H46D H 0.1821 0.9711 0.5938 0.010 Uiso 0.36(2) 1 calc PR C 2
C47 C 0.1786(6) 0.7537(11) 0.5585(4) 0.081(5) Uani 1 1 d . . .
C48 C 0.1454(5) 0.6786(12) 0.5269(3) 0.070(3) Uani 1 1 d . C .
H48 H 0.1216 0.7222 0.5057 0.084 Uiso 1 1 calc R . .
C49 C 0.1503(5) 0.5400(11) 0.5292(4) 0.064(3) Uani 1 1 d . . .
H49 H 0.1292 0.4865 0.5081 0.077 Uiso 1 1 calc R C .
C50 C 0.1836(5) 0.4714(9) 0.5599(4) 0.056(3) Uani 1 1 d . C .
C51 C 0.2136(5) 0.5462(9) 0.5901(3) 0.060(3) Uani 1 1 d . . .
H51 H 0.2359 0.5000 0.6123 0.072 Uiso 1 1 calc R C .
C52 C 0.2131(6) 0.6871(11) 0.5899(4) 0.070(4) Uani 1 1 d . C .
H52 H 0.2355 0.7380 0.6104 0.085 Uiso 1 1 calc R . .
C53 C 0.1839(6) 0.3150(9) 0.5617(4) 0.081(4) Uani 1 1 d . . .
H53A H 0.1576 0.2778 0.5392 0.097 Uiso 1 1 calc R C .
H53B H 0.1790 0.2832 0.5936 0.097 Uiso 1 1 calc R . .
C54 C 0.2649(2) 0.1703(7) 0.5739(2) 0.0388(15) Uani 1 1 d . . .
C55 C 0.3131(4) 0.1203(10) 0.5543(3) 0.045(3) Uani 1 1 d . C .
C56 C 0.3544(3) 0.1118(7) 0.5843(3) 0.0270(18) Uani 1 1 d . . .
H56 H 0.3525 0.1130 0.6172 0.032 Uiso 1 1 calc R C .
C57 C 0.3981(4) 0.1017(10) 0.5688(4) 0.045(2) Uani 1 1 d . C .
H57 H 0.4259 0.0856 0.5904 0.054 Uiso 1 1 calc R . .
C58 C 0.4025(3) 0.1149(7) 0.5204(3) 0.0263(18) Uani 1 1 d . . .
H58 H 0.4333 0.1223 0.5098 0.032 Uiso 1 1 calc R C .
C59 C 0.3632(4) 0.1169(13) 0.4899(4) 0.058(3) Uani 1 1 d . C .
C60 C 0.3171(4) 0.1225(16) 0.5065(4) 0.081(5) Uani 1 1 d . . .
H60 H 0.2890 0.1279 0.4847 0.097 Uiso 1 1 calc R C .
C61 C 0.3684(2) 0.1820(7) 0.4406(2) 0.0412(15) Uani 1 1 d . . .
C62 C 0.3270(6) 0.3287(11) 0.3716(4) 0.081(4) Uani 1 1 d . . .
H62A H 0.2968 0.2913 0.3550 0.097 Uiso 1 1 calc R C .
H62B H 0.3538 0.2990 0.3542 0.097 Uiso 1 1 calc R . .
C63 C 0.3245(5) 0.4826(10) 0.3712(3) 0.064(4) Uani 1 1 d . C .
C64 C 0.3539(5) 0.5584(13) 0.4016(4) 0.071(4) Uani 1 1 d . . .
H64 H 0.3765 0.5164 0.4245 0.085 Uiso 1 1 calc R C .
C65 C 0.3498(5) 0.7033(13) 0.3983(5) 0.080(4) Uani 1 1 d . C .
H65 H 0.3709 0.7563 0.4195 0.096 Uiso 1 1 calc R . .
C66 C 0.3184(6) 0.7718(8) 0.3677(4) 0.065(3) Uani 1 1 d D . .
C67 C 0.2874(5) 0.6938(9) 0.3385(4) 0.061(3) Uani 1 1 d . C .
H67 H 0.2645 0.7381 0.3165 0.074 Uiso 1 1 calc R . .
C68 C 0.2884(6) 0.5498(11) 0.3403(4) 0.065(4) Uani 1 1 d . . .
H68 H 0.2652 0.4977 0.3210 0.078 Uiso 1 1 calc R C .
C69 C 0.3249(7) 0.9287(16) 0.3735(11) 0.053(4) Uani 0.47(4) 1 d PDU C 1
H69A H 0.3367 0.9706 0.3455 0.063 Uiso 0.47(4) 1 calc PR C 1
H69B H 0.3472 0.9518 0.4017 0.063 Uiso 0.47(4) 1 calc PR C 1
C69' C 0.3096(9) 0.9250(16) 0.3577(9) 0.053(4) Uani 0.53(4) 1 d PD C 2
H69C H 0.3049 0.9398 0.3233 0.063 Uiso 0.53(4) 1 calc PR C 2
H69D H 0.3384 0.9775 0.3707 0.063 Uiso 0.53(4) 1 calc PR C 2
C70 C 0.2349(3) 1.0716(7) 0.3548(2) 0.0395(15) Uani 1 1 d . C .
C71 C 0.1901(3) 1.1172(9) 0.3752(3) 0.037(2) Uani 1 1 d . . .
C72 C 0.1499(3) 1.1202(7) 0.3434(3) 0.0309(19) Uani 1 1 d . C .
H72 H 0.1520 1.1210 0.3106 0.037 Uiso 1 1 calc R . .
C73 C 0.1048(3) 1.1220(10) 0.3614(4) 0.045(2) Uani 1 1 d . . .
H73 H 0.0765 1.1307 0.3399 0.054 Uiso 1 1 calc R C .
C74 C 0.1004(3) 1.1119(8) 0.4072(3) 0.033(2) Uani 1 1 d . C .
H74 H 0.0696 1.1035 0.4177 0.039 Uiso 1 1 calc R . .
C75 C 0.1420(3) 1.1141(13) 0.4395(4) 0.054(3) Uani 1 1 d . . .
C76 C 0.1857(4) 1.1134(15) 0.4225(4) 0.070(4) Uani 1 1 d . C .
H76 H 0.2140 1.1101 0.4442 0.084 Uiso 1 1 calc R . .
C1S C 0.1987(3) 0.8233(8) 0.1956(3) 0.0359(19) Uani 1 1 d . . .
H1S H 0.2182 0.8635 0.1719 0.043 Uiso 1 1 calc R . .
Cl1S Cl 0.20349(10) 0.9334(2) 0.24454(8) 0.0474(6) Uani 1 1 d . . .
Cl2S Cl 0.13964(9) 0.8098(2) 0.16957(8) 0.0441(5) Uani 1 1 d . . .
Cl3S Cl 0.22282(9) 0.6619(2) 0.21147(9) 0.0488(6) Uani 1 1 d . . .
C2S C 0.0163(5) 0.9127(11) 0.5123(4) 0.058(3) Uani 1 1 d . . .
H2S H 0.0338 0.9992 0.5064 0.070 Uiso 1 1 calc R D 1
Cl4S Cl 0.0200(6) 0.8183(16) 0.4615(6) 0.089(5) Uani 0.81(4) 1 d P E 1
Cl4X Cl 0.0323(5) 0.772(3) 0.4786(9) 0.042(7) Uani 0.19(4) 1 d P E 2
Cl5S Cl 0.0462(8) 0.8551(15) 0.5710(4) 0.050(5) Uani 0.45(4) 1 d P E 1
Cl5X Cl 0.0255(6) 0.8135(17) 0.5593(5) 0.070(3) Uani 0.55(4) 1 d P E 2
Cl6S Cl -0.04336(12) 0.9676(3) 0.51180(10) 0.0630(7) Uani 1 1 d . E .
C3S C 0.9845(5) 0.4239(11) 0.4171(4) 0.057(3) Uani 1 1 d . . .
H3S H 0.9625 0.5049 0.4160 0.069 Uiso 1 1 calc R F 1
Cl7S Cl 1.04544(11) 0.4717(3) 0.41632(10) 0.0591(7) Uani 1 1 d . G .
Cl8S Cl 0.9753(9) 0.326(2) 0.3681(7) 0.066(6) Uani 0.48(4) 1 d P G 1
Cl8X Cl 0.9547(6) 0.3679(9) 0.3575(2) 0.044(3) Uani 0.52(4) 1 d P G 2
Cl9S Cl 0.9825(9) 0.324(3) 0.4682(8) 0.089(5) Uani 0.61(7) 1 d P G 1
Cl9X Cl 0.9755(5) 0.275(4) 0.4531(15) 0.067(7) Uani 0.39(7) 1 d P G 2
C4S C 0.3021(3) 0.1837(8) 0.2339(3) 0.036(2) Uani 1 1 d . . .
H4S H 0.2822 0.1444 0.2575 0.043 Uiso 1 1 calc R . .
Cl10 Cl 0.36362(9) 0.1976(2) 0.25985(8) 0.0431(5) Uani 1 1 d . . .
Cl11 Cl 0.29869(10) 0.0763(2) 0.18458(8) 0.0465(6) Uani 1 1 d . . .
Cl12 Cl 0.28066(10) 0.3492(2) 0.21741(10) 0.0486(6) Uani 1 1 d . . .

loop_
_atom_site_aniso_label
_atom_site_aniso_U_11
_atom_site_aniso_U_22
_atom_site_aniso_U_33
_atom_site_aniso_U_23
_atom_site_aniso_U_13
_atom_site_aniso_U_12
N1 0.025(3) 0.017(3) 0.035(4) -0.003(2) -0.001(3) -0.005(2)
N2 0.028(3) 0.020(3) 0.048(4) 0.005(3) 0.000(3) -0.009(3)
O1 0.0266(15) 0.0205(16) 0.0497(19) 0.001(3) -0.0032(13) -0.005(3)
O2 0.0276(16) 0.0213(17) 0.057(2) -0.002(3) 0.0000(14) 0.002(3)
C1 0.016(3) 0.027(4) 0.038(4) -0.005(3) 0.007(3) -0.002(3)
C2 0.037(5) 0.025(4) 0.027(4) -0.003(3) 0.001(4) 0.002(3)
C3 0.030(4) 0.023(4) 0.082(7) -0.002(4) 0.027(5) -0.002(3)
C4 0.037(5) 0.036(5) 0.071(7) -0.011(4) 0.014(5) 0.000(4)
C5 0.039(5) 0.044(5) 0.050(6) -0.005(4) 0.018(4) 0.001(4)
C6 0.049(5) 0.017(3) 0.061(6) -0.008(4) 0.017(4) 0.001(3)
C7 0.037(4) 0.028(4) 0.045(5) -0.006(3) 0.018(4) -0.004(3)
C8 0.034(4) 0.026(4) 0.025(4) -0.007(3) -0.004(3) 0.002(3)
C9 0.025(4) 0.025(4) 0.029(4) -0.004(3) -0.001(3) -0.004(3)
C10 0.049(5) 0.023(4) 0.036(5) -0.001(3) 0.012(4) -0.005(4)
C11 0.045(5) 0.031(4) 0.048(5) -0.008(4) 0.001(4) 0.009(4)
C12 0.052(6) 0.054(6) 0.048(6) -0.005(5) 0.009(5) 0.040(5)
C13 0.061(7) 0.060(6) 0.051(6) 0.028(5) 0.029(5) 0.025(5)
C14 0.049(5) 0.046(5) 0.037(5) 0.023(4) 0.015(4) 0.026(4)
C15 0.029(4) 0.013(3) 0.048(5) 0.005(3) 0.007(4) 0.000(3)
C16 0.020(4) 0.016(4) 0.061(6) 0.004(3) 0.001(4) -0.002(3)
C17 0.031(5) 0.029(4) 0.064(6) 0.009(4) -0.008(4) 0.008(3)
C18 0.012(4) 0.026(4) 0.047(6) -0.008(3) -0.003(4) -0.004(3)
C19 0.036(5) 0.027(4) 0.042(5) -0.001(3) -0.009(4) -0.001(3)
C20 0.031(4) 0.014(3) 0.055(5) -0.008(3) -0.004(4) -0.001(3)
C21 0.021(4) 0.019(3) 0.047(5) 0.006(3) 0.002(4) 0.009(3)
C22 0.020(2) 0.024(2) 0.046(3) 0.006(4) -0.0032(19) 0.003(4)
C23 0.024(4) 0.022(4) 0.056(6) 0.001(3) -0.003(4) 0.010(3)
C24 0.024(2) 0.023(2) 0.052(3) 0.010(4) 0.000(2) -0.004(4)
C25 0.027(5) 0.016(4) 0.056(6) -0.009(3) -0.007(4) -0.005(3)
C26 0.025(4) 0.012(3) 0.058(6) -0.001(3) -0.005(4) 0.003(3)
C27 0.038(5) 0.016(4) 0.055(6) 0.006(3) -0.006(4) 0.003(3)
C28 0.012(3) 0.031(4) 0.042(5) 0.013(3) 0.002(3) 0.002(3)
C29 0.019(4) 0.021(3) 0.049(5) -0.009(3) -0.001(3) -0.004(3)
C30 0.028(4) 0.013(3) 0.059(6) 0.000(3) 0.005(4) -0.001(3)
C31 0.027(4) 0.028(4) 0.040(5) 0.010(3) -0.003(3) 0.004(3)
C32 0.015(4) 0.023(4) 0.045(5) 0.002(3) 0.001(3) 0.001(3)
C33 0.041(5) 0.019(3) 0.033(4) -0.001(3) 0.001(3) 0.002(3)
C34 0.057(6) 0.024(4) 0.043(5) 0.010(3) 0.012(4) 0.006(4)
C35 0.046(5) 0.029(4) 0.046(5) 0.007(3) 0.014(4) -0.007(3)
C36 0.033(5) 0.042(5) 0.074(7) 0.000(5) 0.037(5) 0.005(4)
C37 0.036(5) 0.031(5) 0.056(6) 0.013(4) 0.008(4) 0.005(4)
C38 0.028(4) 0.024(4) 0.029(4) -0.002(3) 0.011(3) -0.001(3)
C39 0.022(4) 0.032(4) 0.018(4) -0.002(3) -0.005(3) -0.008(3)
C40 0.034(4) 0.027(4) 0.036(5) 0.004(3) 0.007(3) 0.000(3)
C41 0.042(5) 0.032(4) 0.042(5) 0.002(4) 0.007(4) -0.013(4)
C42 0.036(5) 0.056(5) 0.030(5) 0.005(4) 0.005(4) -0.002(4)
C43 0.049(6) 0.070(7) 0.042(6) -0.013(5) 0.017(5) -0.015(5)
C44 0.044(5) 0.044(5) 0.039(5) -0.010(4) 0.013(4) -0.014(4)
N3 0.041(3) 0.052(3) 0.037(3) 0.008(3) 0.015(2) 0.007(3)
N4 0.036(3) 0.040(3) 0.038(3) 0.004(2) 0.015(2) 0.005(2)
N5 0.044(3) 0.067(4) 0.030(3) -0.001(3) 0.011(2) 0.014(3)
N6 0.040(3) 0.034(3) 0.050(3) 0.003(2) 0.019(2) 0.006(2)
O3 0.036(4) 0.093(5) 0.032(4) 0.001(3) 0.013(3) 0.003(3)
O4 0.044(4) 0.045(3) 0.023(3) 0.010(2) 0.016(3) 0.004(3)
O5 0.039(4) 0.104(6) 0.036(4) 0.008(3) 0.023(3) -0.001(3)
O6 0.053(4) 0.034(3) 0.028(3) -0.003(2) 0.015(3) -0.002(2)
C45 0.036(3) 0.033(3) 0.042(3) -0.004(3) 0.011(3) -0.002(3)
C46 0.021(6) 0.031(5) 0.010(4) 0.002(3) 0.002(3) -0.009(4)
C47 0.169(14) 0.040(5) 0.046(7) 0.021(5) 0.065(8) 0.030(7)
C48 0.133(10) 0.066(6) 0.013(4) 0.004(4) 0.023(5) 0.018(6)
C49 0.124(10) 0.048(5) 0.029(5) 0.000(4) 0.048(6) 0.000(6)
C50 0.117(9) 0.029(4) 0.032(5) 0.008(4) 0.049(6) 0.005(5)
C51 0.137(11) 0.024(4) 0.022(5) -0.005(4) 0.027(6) 0.005(5)
C52 0.147(13) 0.043(6) 0.029(5) -0.004(4) 0.039(7) -0.008(7)
C53 0.172(13) 0.021(4) 0.061(7) -0.007(4) 0.066(8) -0.009(6)
C54 0.042(4) 0.042(4) 0.033(3) 0.004(3) 0.003(3) -0.002(3)
C55 0.043(6) 0.070(7) 0.023(5) 0.007(4) 0.006(4) -0.006(4)
C56 0.040(5) 0.020(4) 0.021(4) 0.000(3) 0.004(4) 0.000(3)
C57 0.040(5) 0.060(5) 0.033(5) 0.006(4) -0.004(4) 0.005(4)
C58 0.026(4) 0.017(4) 0.037(5) -0.005(3) 0.011(4) -0.004(3)
C59 0.029(5) 0.114(10) 0.034(6) 0.006(5) 0.016(4) -0.019(5)
C60 0.023(5) 0.195(15) 0.025(6) -0.001(7) 0.004(4) -0.008(7)
C61 0.043(4) 0.043(4) 0.039(3) -0.006(3) 0.012(3) 0.011(3)
C62 0.178(14) 0.049(6) 0.026(5) 0.000(4) 0.053(6) 0.017(7)
C63 0.141(11) 0.040(5) 0.017(4) 0.001(4) 0.029(6) 0.011(6)
C64 0.110(10) 0.070(8) 0.035(6) -0.006(5) 0.017(6) 0.009(7)
C65 0.120(11) 0.071(8) 0.060(8) -0.032(6) 0.059(8) -0.045(7)
C66 0.152(11) 0.023(4) 0.029(5) 0.000(3) 0.049(6) -0.015(5)
C67 0.135(11) 0.023(4) 0.031(5) 0.001(4) 0.030(6) -0.008(5)
C68 0.132(11) 0.041(5) 0.026(5) -0.012(4) 0.029(6) -0.010(6)
C69 0.069(6) 0.048(5) 0.042(6) -0.006(4) 0.012(4) -0.012(4)
C69' 0.069(6) 0.048(5) 0.042(6) -0.006(4) 0.012(4) -0.012(4)
C70 0.048(4) 0.034(4) 0.039(4) -0.003(3) 0.014(3) -0.006(3)
C71 0.024(4) 0.065(6) 0.023(5) 0.006(4) 0.008(4) 0.019(4)
C72 0.042(5) 0.023(4) 0.027(5) 0.000(3) 0.004(4) 0.001(3)
C73 0.024(4) 0.070(6) 0.037(5) 0.004(4) -0.006(4) -0.014(4)
C74 0.027(4) 0.031(4) 0.039(5) -0.006(3) -0.002(4) -0.004(3)
C75 0.016(4) 0.123(10) 0.023(5) -0.003(5) -0.001(4) -0.001(4)
C76 0.022(5) 0.167(13) 0.021(5) -0.004(6) 0.000(4) 0.015(6)
C1S 0.050(5) 0.034(4) 0.028(4) 0.000(3) 0.021(4) -0.008(4)
Cl1S 0.0744(17) 0.0360(11) 0.0346(11) -0.0100(9) 0.0185(11) -0.0050(11)
Cl2S 0.0449(13) 0.0539(13) 0.0355(12) -0.0040(10) 0.0137(10) 0.0050(10)
Cl3S 0.0447(13) 0.0408(11) 0.0595(15) -0.0128(11) 0.0005(11) 0.0048(10)
C2S 0.087(8) 0.051(5) 0.043(6) -0.006(4) 0.035(6) -0.027(5)
Cl4S 0.100(6) 0.106(6) 0.069(7) -0.042(6) 0.041(6) -0.032(6)
Cl4X 0.030(8) 0.079(12) 0.016(9) -0.015(7) -0.005(5) 0.007(6)
Cl5S 0.063(9) 0.060(5) 0.029(4) 0.010(3) 0.015(4) 0.024(5)
Cl5X 0.058(5) 0.093(6) 0.060(5) 0.020(4) 0.007(4) 0.002(5)
Cl6S 0.088(2) 0.0540(14) 0.0501(15) 0.0001(12) 0.0206(14) -0.0166(14)
C3S 0.089(8) 0.051(6) 0.034(5) 0.010(4) 0.021(5) 0.005(5)
Cl7S 0.0667(17) 0.0596(15) 0.0527(15) 0.0066(12) 0.0140(12) 0.0200(13)
Cl8S 0.061(10) 0.085(8) 0.060(7) -0.030(7) 0.039(7) -0.022(8)
Cl8X 0.041(5) 0.046(4) 0.046(3) -0.004(2) 0.007(3) -0.001(3)
Cl9S 0.135(8) 0.074(9) 0.069(7) 0.039(6) 0.060(6) 0.042(7)
Cl9X 0.065(7) 0.061(10) 0.080(12) 0.038(9) 0.031(6) 0.017(5)
C4S 0.041(5) 0.033(4) 0.037(5) -0.017(3) 0.016(4) -0.011(4)
Cl10 0.0424(12) 0.0534(13) 0.0354(12) -0.0028(9) 0.0131(9) 0.0036(10)
Cl11 0.0714(16) 0.0339(10) 0.0373(12) -0.0123(9) 0.0201(11) -0.0074(10)
Cl12 0.0489(13) 0.0366(10) 0.0599(15) -0.0145(10) 0.0054(11) 0.0047(10)

loop_
_atom_type_symbol
_atom_type_description
_atom_type_scat_dispersion_real
_atom_type_scat_dispersion_imag
_atom_type_scat_source
C C 0.0033 0.0016 'International Tables Vol C Tables 4.2.6.8 and 6.1.1.4'
H H 0.0000 0.0000 'International Tables Vol C Tables 4.2.6.8 and 6.1.1.4'
N N 0.0061 0.0033 'International Tables Vol C Tables 4.2.6.8 and 6.1.1.4'
O O 0.0106 0.0060 'International Tables Vol C Tables 4.2.6.8 and 6.1.1.4'
Cl Cl 0.1484 0.1585 'International Tables Vol C Tables 4.2.6.8 and 6.1.1.4'

loop_
_geom_angle_atom_site_label_1
_geom_angle_atom_site_label_2
_geom_angle_atom_site_label_3
_geom_angle
C15 N1 C8 123.5(6)
C15 N1 C1 119.0(6)
C8 N1 C1 117.4(6)
C28 N2 C31 122.8(7)
C28 N2 C38 118.3(6)
C31 N2 C38 118.9(7)
N1 C1 C2 114.1(6)
N1 C1 H1A 108.7
C2 C1 H1A 108.7
N1 C1 H1B 108.7
C2 C1 H1B 108.7
H1A C1 H1B 107.6
C3 C2 C7 118.8(8)
C3 C2 C1 123.8(7)
C7 C2 C1 117.3(7)
C2 C3 C4 121.7(8)
C2 C3 H3 119.1
C4 C3 H3 119.1
C5 C4 C3 119.8(9)
C5 C4 H4 120.1
C3 C4 H4 120.1
C4 C5 C6 120.3(8)
C4 C5 H5 119.8
C6 C5 H5 119.8
C5 C6 C7 119.6(8)
C5 C6 H6 120.2
C7 C6 H6 120.2
C2 C7 C6 119.6(8)
C2 C7 H7 120.2
C6 C7 H7 120.2
N1 C8 C9 114.5(7)
N1 C8 H8A 108.6
C9 C8 H8A 108.6
N1 C8 H8B 108.6
C9 C8 H8B 108.6
H8A C8 H8B 107.6
C10 C9 C14 119.0(7)
C10 C9 C8 118.5(7)
C14 C9 C8 122.5(7)
C11 C10 C9 120.5(8)
C11 C10 H10 119.7
C9 C10 H10 119.7
C10 C11 C12 120.8(8)
C10 C11 H11 119.6
C12 C11 H11 119.6
C13 C12 C11 119.4(8)
C13 C12 H12 120.3
C11 C12 H12 120.3
C12 C13 C14 120.0(9)
C12 C13 H13 120.0
C14 C13 H13 120.0
C9 C14 C13 120.2(8)
C9 C14 H14 119.9
C13 C14 H14 119.9
N1 C15 C20 121.0(7)
N1 C15 C16 121.6(7)
C20 C15 C16 117.4(8)
C17 C16 C15 120.1(7)
C17 C16 H16 119.9
C15 C16 H16 119.9
C16 C17 C18 121.3(7)
C16 C17 H17 119.3
C18 C17 H17 119.3
C21 C18 C19 121.7(7)
C21 C18 C17 120.2(7)
C19 C18 C17 118.2(8)
C20 C19 C18 122.6(7)
C20 C19 H19 118.7
C18 C19 H19 118.7
C19 C20 C15 120.2(7)
C19 C20 H20 119.9
C15 C20 H20 119.9
C18 C21 C24 137.6(7)
C18 C21 C22 132.9(7)
C24 C21 C22 89.4(7)
O1 C22 C23 134.5(9)
O1 C22 C21 134.5(9)
C23 C22 C21 90.9(4)
C25 C23 C22 134.7(7)
C25 C23 C24 135.8(7)
C22 C23 C24 89.5(7)
O2 C24 C21 134.4(10)
O2 C24 C23 135.2(10)
C21 C24 C23 90.2(4)
C23 C25 C26 119.9(7)
C23 C25 C30 122.8(7)
C26 C25 C30 117.1(8)
C27 C26 C25 122.5(7)
C27 C26 H26 118.8
C25 C26 H26 118.8
C26 C27 C28 120.6(7)
C26 C27 H27 119.7
C28 C27 H27 119.7
N2 C28 C27 119.4(7)
N2 C28 C29 121.4(7)
C27 C28 C29 119.2(8)
C30 C29 C28 120.8(7)
C30 C29 H29 119.6
C28 C29 H29 119.6
C29 C30 C25 119.8(7)
C29 C30 H30 120.1
C25 C30 H30 120.1
N2 C31 C32 115.0(7)
N2 C31 H31A 108.5
C32 C31 H31A 108.5
N2 C31 H31B 108.5
C32 C31 H31B 108.5
H31A C31 H31B 107.5
C37 C32 C33 118.3(8)
C37 C32 C31 122.9(7)
C33 C32 C31 118.8(7)
C34 C33 C32 122.2(8)
C34 C33 H33 118.9
C32 C33 H33 118.9
C33 C34 C35 118.9(8)
C33 C34 H34 120.5
C35 C34 H34 120.5
C34 C35 C36 120.5(8)
C34 C35 H35 119.7
C36 C35 H35 119.7
C37 C36 C35 119.5(8)
C37 C36 H36 120.2
C35 C36 H36 120.2
C36 C37 C32 120.6(8)
C36 C37 H37 119.7
C32 C37 H37 119.7
N2 C38 C39 114.2(6)
N2 C38 H38A 108.7
C39 C38 H38A 108.7
N2 C38 H38B 108.7
C39 C38 H38B 108.7
H38A C38 H38B 107.6
C44 C39 C40 119.0(7)
C44 C39 C38 122.1(7)
C40 C39 C38 118.9(7)
C39 C40 C41 121.5(8)
C39 C40 H40 119.3
C41 C40 H40 119.3
C42 C41 C40 118.7(8)
C42 C41 H41 120.7
C40 C41 H41 120.7
C41 C42 C43 120.1(8)
C41 C42 H42 119.9
C43 C42 H42 119.9
C44 C43 C42 120.6(9)
C44 C43 H43 119.7
C42 C43 H43 119.7
C39 C44 C43 120.0(8)
C39 C44 H44 120.0
C43 C44 H44 120.0
C45 N3 C46 124.1(6)
C45 N3 C46' 141.5(7)
C46 N3 C46' 30.9(6)
C45 N3 H3A 117.9
C46 N3 H3A 117.9
C46' N3 H3A 94.6
C54 N4 C53 124.4(6)
C54 N4 H4A 117.8
C53 N4 H4A 117.8
C61 N5 C62 130.8(7)
C61 N5 H5A 114.6
C62 N5 H5A 114.6
C70 N6 C69' 119.6(10)
C70 N6 C69 131.7(10)
C69' N6 C69 18.7(10)
C70 N6 H6A 114.1
C69' N6 H6A 123.7
C69 N6 H6A 114.1
O3 C45 N3 128.2(7)
O3 C45 C75 111.8(7)
N3 C45 C75 118.8(6)
N3 C46 C47 112.2(7)
N3 C46 H46A 109.2
C47 C46 H46A 109.2
N3 C46 H46B 109.2
C47 C46 H46B 109.2
H46A C46 H46B 107.9
C47 C46' N3 89.8(9)
C47 C46' H46C 113.7
N3 C46' H46C 113.7
C47 C46' H46D 113.7
N3 C46' H46D 113.7
H46C C46' H46D 110.9
C52 C47 C48 121.4(10)
C52 C47 C46 127.3(12)
C48 C47 C46 110.6(12)
C52 C47 C46' 100.5(12)
C48 C47 C46' 137.6(11)
C46 C47 C46' 31.0(6)
C49 C48 C47 115.2(11)
C49 C48 H48 122.4
C47 C48 H48 122.4
C48 C49 C50 124.8(12)
C48 C49 H49 117.6
C50 C49 H49 117.6
C51 C50 C49 118.2(9)
C51 C50 C53 121.2(11)
C49 C50 C53 120.5(12)
C50 C51 C52 122.1(11)
C50 C51 H51 119.0
C52 C51 H51 119.0
C51 C52 C47 118.3(12)
C51 C52 H52 120.8
C47 C52 H52 120.8
C50 C53 N4 108.1(9)
C50 C53 H53A 110.1
N4 C53 H53A 110.1
C50 C53 H53B 110.1
N4 C53 H53B 110.1
H53A C53 H53B 108.4
O4 C54 N4 126.4(7)
O4 C54 C55 114.9(7)
N4 C54 C55 118.6(6)
C56 C55 C60 117.7(9)
C56 C55 C54 119.1(8)
C60 C55 C54 120.8(9)
C57 C56 C55 122.0(9)
C57 C56 H56 119.0
C55 C56 H56 119.0
C56 C57 C58 120.1(9)
C56 C57 H57 119.9
C58 C57 H57 119.9
C59 C58 C57 119.4(8)
C59 C58 H58 120.3
C57 C58 H58 120.3
C58 C59 C60 119.6(10)
C58 C59 C61 116.3(8)
C60 C59 C61 117.8(10)
C55 C60 C59 120.7(11)
C55 C60 H60 119.7
C59 C60 H60 119.7
O5 C61 N5 127.8(7)
O5 C61 C59 110.5(7)
N5 C61 C59 120.5(7)
N5 C62 C63 112.8(8)
N5 C62 H62A 109.0
C63 C62 H62A 109.0
N5 C62 H62B 109.0
C63 C62 H62B 109.0
H62A C62 H62B 107.8
C64 C63 C68 119.1(10)
C64 C63 C62 121.1(12)
C68 C63 C62 119.6(12)
C63 C64 C65 117.5(12)
C63 C64 H64 121.2
C65 C64 H64 121.2
C66 C65 C64 125.5(12)
C66 C65 H65 117.3
C64 C65 H65 117.3
C65 C66 C67 116.4(9)
C65 C66 C69' 133.1(16)
C67 C66 C69' 110.5(16)
C65 C66 C69 111.3(15)
C67 C66 C69 132.4(16)
C69' C66 C69 21.9(11)
C66 C67 C68 121.7(12)
C66 C67 H67 119.1
C68 C67 H67 119.1
C67 C68 C63 119.5(11)
C67 C68 H68 120.3
C63 C68 H68 120.3
C66 C69 N6 101.0(11)
C66 C69 H69A 111.6
N6 C69 H69A 111.6
C66 C69 H69B 111.6
N6 C69 H69B 111.6
H69A C69 H69B 109.4
C66 C69' N6 112.5(12)
C66 C69' H69C 109.1
N6 C69' H69C 109.1
C66 C69' H69D 109.1
N6 C69' H69D 109.1
H69C C69' H69D 107.8
O6 C70 N6 122.3(6)
O6 C70 C71 118.8(7)
N6 C70 C71 118.6(6)
C72 C71 C76 119.8(9)
C72 C71 C70 113.9(8)
C76 C71 C70 123.2(8)
C71 C72 C73 117.3(9)
C71 C72 H72 121.4
C73 C72 H72 121.4
C74 C73 C72 122.9(9)
C74 C73 H73 118.5
C72 C73 H73 118.6
C73 C74 C75 118.9(9)
C73 C74 H74 120.5
C75 C74 H74 120.5
C76 C75 C74 118.4(10)
C76 C75 C45 122.4(9)
C74 C75 C45 113.8(8)
C75 C76 C71 122.4(10)
C75 C76 H76 118.8
C71 C76 H76 118.8
Cl2S C1S Cl3S 111.3(5)
Cl2S C1S Cl1S 111.7(5)
Cl3S C1S Cl1S 110.5(5)
Cl2S C1S H1S 107.7
Cl3S C1S H1S 107.7
Cl1S C1S H1S 107.7
Cl5X C2S Cl4S 110.7(12)
Cl5X C2S Cl6S 104.1(6)
Cl4S C2S Cl6S 107.8(10)
Cl5X C2S Cl4X 88.0(14)
Cl4S C2S Cl4X 23.8(4)
Cl6S C2S Cl4X 122.4(8)
Cl5X C2S Cl5S 23.5(4)
Cl4S C2S Cl5S 122.0(12)
Cl6S C2S Cl5S 115.1(7)
Cl4X C2S Cl5S 98.2(12)
Cl5X C2S H2S 126.7
Cl4S C2S H2S 103.1
Cl6S C2S H2S 103.1
Cl4X C2S H2S 113.7
Cl5S C2S H2S 103.1
C2S Cl4X Cl5X 44.1(7)
C2S Cl5X Cl4X 47.8(10)
Cl8S C3S Cl9S 111.4(17)
Cl8S C3S Cl7S 101.0(8)
Cl9S C3S Cl7S 106.1(12)
Cl8S C3S Cl9X 90(2)
Cl9S C3S Cl9X 21.3(6)
Cl7S C3S Cl9X 114.4(8)
Cl8S C3S Cl8X 22.9(8)
Cl9S C3S Cl8X 122.6(16)
Cl7S C3S Cl8X 112.9(7)
Cl9X C3S Cl8X 101.9(17)
Cl8S C3S H3S 112.5
Cl9S C3S H3S 112.5
Cl7S C3S H3S 112.5
Cl9X C3S H3S 121.7
Cl8X C3S H3S 89.6
Cl11 C4S Cl12 110.1(5)
Cl11 C4S Cl10 109.8(5)
Cl12 C4S Cl10 108.8(4)
Cl11 C4S H4S 109.4
Cl12 C4S H4S 109.4
Cl10 C4S H4S 109.4

loop_
_geom_bond_atom_site_label_1
_geom_bond_atom_site_label_2
_geom_bond_distance
N1 C15 1.342(12)
N1 C8 1.430(10)
N1 C1 1.477(9)
N2 C28 1.387(11)
N2 C31 1.451(10)
N2 C38 1.487(10)
O1 C22 1.246(6)
O2 C24 1.236(6)
C1 C2 1.523(11)
C1 H1A 0.9900
C1 H1B 0.9900
C2 C3 1.353(12)
C2 C7 1.378(11)
C3 C4 1.389(14)
C3 H3 0.9500
C4 C5 1.348(13)
C4 H4 0.9500
C5 C6 1.367(13)
C5 H5 0.9500
C6 C7 1.413(12)
C6 H6 0.9500
C7 H7 0.9500
C8 C9 1.529(11)
C8 H8A 0.9900
C8 H8B 0.9900
C9 C10 1.382(11)
C9 C14 1.382(12)
C10 C11 1.362(13)
C10 H10 0.9500
C11 C12 1.384(15)
C11 H11 0.9500
C12 C13 1.370(14)
C12 H12 0.9500
C13 C14 1.391(13)
C13 H13 0.9500
C14 H14 0.9500
C15 C20 1.433(11)
C15 C16 1.446(11)
C16 C17 1.384(13)
C16 H16 0.9500
C17 C18 1.407(12)
C17 H17 0.9500
C18 C21 1.397(13)
C18 C19 1.398(12)
C19 C20 1.365(12)
C19 H19 0.9500
C20 H20 0.9500
C21 C24 1.459(12)
C21 C22 1.473(11)
C22 C23 1.449(12)
C23 C25 1.402(13)
C23 C24 1.481(11)
C25 C26 1.417(11)
C25 C30 1.424(11)
C26 C27 1.335(13)
C26 H26 0.9500
C27 C28 1.389(12)
C27 H27 0.9500
C28 C29 1.407(11)
C29 C30 1.373(12)
C29 H29 0.9500
C30 H30 0.9500
C31 C32 1.508(12)
C31 H31A 0.9900
C31 H31B 0.9900
C32 C37 1.388(13)
C32 C33 1.402(10)
C33 C34 1.376(12)
C33 H33 0.9500
C34 C35 1.378(13)
C34 H34 0.9500
C35 C36 1.408(13)
C35 H35 0.9500
C36 C37 1.389(13)
C36 H36 0.9500
C37 H37 0.9500
C38 C39 1.506(10)
C38 H38A 0.9900
C38 H38B 0.9900
C39 C44 1.379(12)
C39 C40 1.387(11)
C40 C41 1.405(12)
C40 H40 0.9500
C41 C42 1.367(13)
C41 H41 0.9500
C42 C43 1.401(14)
C42 H42 0.9500
C43 C44 1.382(13)
C43 H43 0.9500
C44 H44 0.9500
N3 C45 1.329(8)
N3 C46 1.484(10)
N3 C46' 1.769(16)
N3 H3A 0.8800
N4 C54 1.359(9)
N4 C53 1.644(15)
N4 H4A 0.8800
N5 C61 1.364(9)
N5 C62 1.498(12)
N5 H5A 0.8800
N6 C70 1.363(9)
N6 C69' 1.560(15)
N6 C69 1.782(17)
N6 H6A 0.8800
O3 C45 1.286(9)
O4 C54 1.200(9)
O5 C61 1.304(9)
O6 C70 1.259(9)
C45 C75 1.612(13)
C46 C47 1.523(14)
C46 H46A 0.9900
C46 H46B 0.9900
C46' C47 1.765(18)
C46' H46C 0.9900
C46' H46D 0.9900
C47 C52 1.40(2)
C47 C48 1.42(2)
C48 C49 1.359(16)
C48 H48 0.9500
C49 C50 1.380(18)
C49 H49 0.9500
C50 C51 1.350(17)
C50 C53 1.526(12)
C51 C52 1.374(14)
C51 H51 0.9500
C52 H52 0.9500
C53 H53A 0.9900
C53 H53B 0.9900
C54 C55 1.596(13)
C55 C56 1.364(13)
C55 C60 1.386(15)
C56 C57 1.354(13)
C56 H56 0.9500
C57 C58 1.412(13)
C57 H57 0.9500
C58 C59 1.324(14)
C58 H58 0.9500
C59 C60 1.427(15)
C59 C61 1.570(13)
C60 H60 0.9500
C62 C63 1.503(13)
C62 H62A 0.9900
C62 H62B 0.9900
C63 C64 1.350(18)
C63 C68 1.423(19)
C64 C65 1.420(18)
C64 H64 0.9500
C65 C66 1.34(2)
C65 H65 0.9500
C66 C67 1.366(18)
C66 C69' 1.535(15)
C66 C69 1.546(16)
C67 C68 1.405(14)
C67 H67 0.9500
C68 H68 0.9500
C69 H69A 0.9900
C69 H69B 0.9900
C69' H69C 0.9900
C69' H69D 0.9900
C70 C71 1.511(10)
C71 C72 1.365(13)
C71 C76 1.376(14)
C72 C73 1.419(13)
C72 H72 0.9500
C73 C74 1.336(14)
C73 H73 0.9500
C74 C75 1.402(12)
C74 H74 0.9500
C75 C76 1.366(14)
C76 H76 0.9500
C1S Cl2S 1.739(10)
C1S Cl3S 1.751(9)
C1S Cl1S 1.760(8)
C1S H1S 1.0000
C2S Cl5X 1.654(14)
C2S Cl4S 1.736(12)
C2S Cl6S 1.753(14)
C2S Cl4X 1.76(2)
C2S Cl5S 1.876(18)
C2S H2S 1.0000
Cl4X Cl5X 2.37(3)
C3S Cl8S 1.692(14)
C3S Cl9S 1.764(14)
C3S Cl7S 1.772(13)
C3S Cl9X 1.816(17)
C3S Cl8X 1.894(14)
C3S H3S 1.0000
C4S Cl11 1.754(8)
C4S Cl12 1.767(9)
C4S Cl10 1.799(9)
C4S H4S 1.0000
